data_9001164
loop_
_publ_author_name
'Peacor, D. R.'
'Dunn, P. J.'

_publ_section_title
;
 Dollaseite-(Ce) (Magnesium orthite redefined): Structure refinement and
 implications for F + M2+ substitutions in epidote-group minerals
 Note: Mg3-x coordinate has been corrected
;
_journal_name_full 'American Mineralogist'
_journal_page_first 838
_journal_page_last 842
_journal_volume 73
_journal_year 1988
_chemical_formula_sum 'Al0.985 Ca0.963 Ce1.037 F0.87 Fe0.148 H Mg1.867 O12.13 Si3'
_chemical_name_mineral Dollaseite-(Ce)
_space_group_IT_number 11
_symmetry_space_group_name_Hall '-P 2yb'
_symmetry_space_group_name_H-M 'P 1 21/m 1'
_cell_angle_alpha 90
_cell_angle_beta 114.3
_cell_angle_gamma 90
_cell_length_a 8.934
_cell_length_b 5.721
_cell_length_c 10.176
_cell_formula_units_Z 2
_cell_volume 474.030
_database_code_amcsd 0001187
_exptl_crystal_density_diffrn 3.923
_cod_original_formula_sum '(Ca.963 Ce1.037) Si3 Mg1.867 Fe.148 Al.985 O12.13 F.87 H'
_cod_database_code 9001164

loop_
_space_group_symop_operation_xyz
x,y,z
x,1/2-y,z
-x,1/2+y,-z
-x,-y,-z

loop_
_atom_site_aniso_label
_atom_site_aniso_U_11
_atom_site_aniso_U_22
_atom_site_aniso_U_33
_atom_site_aniso_U_12
_atom_site_aniso_U_13
_atom_site_aniso_U_23
Ca1 0.01420 0.01000 0.01100 0.00000 0.00860 0.00000
Ce1 0.01420 0.01000 0.01100 0.00000 0.00860 0.00000
Ca2 0.00720 0.01340 0.00730 0.00000 0.00180 0.00000
Ce2 0.00720 0.01340 0.00730 0.00000 0.00180 0.00000
Si1 0.00580 0.00830 0.00690 0.00000 0.00190 0.00000
Si2 0.00690 0.00870 0.00790 0.00000 0.00360 0.00000
Si3 0.00640 0.00720 0.00670 0.00000 0.00340 0.00000
Mg1 0.00440 0.00490 0.00630 -0.00050 0.00240 -0.00040
Fe1 0.00440 0.00490 0.00630 -0.00050 0.00240 -0.00040
Al2 0.00570 0.00770 0.00690 0.00050 0.00220 0.00010
Fe2 0.00570 0.00770 0.00690 0.00050 0.00220 0.00010
Mg3 0.00450 0.00740 0.00570 0.00000 -0.00090 0.00000
Fe3 0.00450 0.00740 0.00570 0.00000 -0.00090 0.00000
O1 0.00820 0.00840 0.00870 0.00110 0.00220 0.00100
O2 0.01040 0.01040 0.00780 -0.00160 0.00280 -0.00120
O3 0.01090 0.00790 0.01080 0.00080 0.00040 -0.00080
F4 0.00840 0.01110 0.00740 0.00000 0.00230 0.00000
O4 0.00840 0.01110 0.00740 0.00000 0.00230 0.00000
O5 0.00610 0.01220 0.00440 0.00000 0.00040 0.00000
O6 0.01060 0.00990 0.01410 0.00000 0.00800 0.00000
O7 0.00530 0.01520 0.00880 0.00000 -0.00060 0.00000
O8 0.00500 0.03060 0.01470 0.00000 0.00380 0.00000
O9 0.00980 0.02670 0.00500 0.00000 0.00250 0.00000
O10 0.00690 0.01230 0.00850 0.00000 0.00400 0.00000

loop_
_atom_site_label
_atom_site_fract_x
_atom_site_fract_y
_atom_site_fract_z
_atom_site_occupancy
_atom_site_U_iso_or_equiv
Ca1 0.76270 0.75000 0.14800 0.94300 ?
Ce1 0.76270 0.75000 0.14800 0.05700 ?
Ca2 0.59320 0.75000 0.42610 0.02000 ?
Ce2 0.59320 0.75000 0.42610 0.98000 ?
Si1 0.34390 0.75000 0.04270 1.00000 ?
Si2 0.69120 0.25000 0.27840 1.00000 ?
Si3 0.18770 0.75000 0.32200 1.00000 ?
Mg1 0.00000 0.00000 0.00000 0.99500 ?
Fe1 0.00000 0.00000 0.00000 0.00500 ?
Al2 0.00000 0.00000 0.50000 0.98500 ?
Fe2 0.00000 0.00000 0.50000 0.01500 ?
Mg3 0.31150 0.25000 0.21270 0.87200 ?
Fe3 0.31150 0.25000 0.21270 0.12800 ?
O1 0.24500 0.99170 0.03690 1.00000 ?
O2 0.31200 0.97430 0.36150 1.00000 ?
O3 0.80200 0.01530 0.33360 1.00000 ?
F4 0.06070 0.25000 0.14570 0.87000 ?
O4 0.06070 0.25000 0.14570 0.13000 ?
O5 0.04550 0.75000 0.15640 1.00000 ?
O6 0.07680 0.75000 0.41720 1.00000 ?
O7 0.51740 0.75000 0.18060 1.00000 ?
O8 0.54740 0.25000 0.33240 1.00000 ?
O9 0.61540 0.25000 0.10080 1.00000 ?
O10 0.09170 0.25000 0.43420 1.00000 ?
H 0.06800 0.25000 0.33300 1.00000 0.02000

loop_
_cod_related_entry_id
_cod_related_entry_database
_cod_related_entry_code
1 AMCSD 0001187
